data_7238146
loop_
_publ_author_name
'Jiang, Hai-Long'
'Xu, Qiang'

_publ_section_title
;
 Counterion-induced controllable assembly of 2D and 3D metal--organic
 frameworks: effect of coordination modes of dinuclear Cu(ii) paddle-wheel
 motifs
;
_journal_issue 11
_journal_name_full CrystEngComm
_journal_page_first 3815
_journal_paper_doi 10.1039/b921532h
_journal_volume 12
_journal_year 2010
_chemical_formula_sum 'C51 H26 Co2 F18 O12'
_chemical_formula_weight 1290.58
_space_group_IT_number 13
_space_group_name_Hall '-P 2yc'
_space_group_name_H-M_alt 'P 1 2/c 1'
_symmetry_cell_setting monoclinic
_symmetry_space_group_name_H-M 'P 1 2/c 1'
_atom_sites_solution_hydrogens geom
_atom_sites_solution_primary direct
_atom_sites_solution_secondary difmap
_audit_creation_method SHELXL-97
_cell_angle_alpha 90.00
_cell_angle_beta 123.76(2)
_cell_angle_gamma 90.00
_cell_formula_units_Z 2
_cell_length_a 19.030(4)
_cell_length_b 7.2300(14)
_cell_length_c 23.644(9)
_cell_measurement_temperature 293(2)
_cell_volume 2704.5(14)
_computing_structure_refinement 'SHELXL-97 (Sheldrick, 1997)'
_computing_structure_solution 'SHELXS-97 (Sheldrick, 1990)'
_diffrn_ambient_temperature 293(2)
_diffrn_measured_fraction_theta_full 0.995
_diffrn_measured_fraction_theta_max 0.995
_diffrn_radiation_monochromator graphite
_diffrn_radiation_source 'fine-focus sealed tube'
_diffrn_radiation_type MoK\a
_diffrn_radiation_wavelength 0.71073
_diffrn_reflns_av_R_equivalents 0.0456
_diffrn_reflns_av_sigmaI/netI 0.0327
_diffrn_reflns_limit_h_max 24
_diffrn_reflns_limit_h_min -24
_diffrn_reflns_limit_k_max 9
_diffrn_reflns_limit_k_min -9
_diffrn_reflns_limit_l_max 30
_diffrn_reflns_limit_l_min -30
_diffrn_reflns_number 35901
_diffrn_reflns_theta_full 27.48
_diffrn_reflns_theta_max 27.48
_diffrn_reflns_theta_min 3.00
_exptl_absorpt_coefficient_mu 0.735
_exptl_absorpt_correction_T_max 1.0000
_exptl_absorpt_correction_T_min 0.8415
_exptl_absorpt_correction_type empirical
_exptl_crystal_colour 'dark brown'
_exptl_crystal_density_diffrn 1.585
_exptl_crystal_density_method 'not measured'
_exptl_crystal_description plate
_exptl_crystal_F_000 1288
_exptl_crystal_size_max 0.3
_exptl_crystal_size_mid 0.12
_exptl_crystal_size_min 0.05
_refine_diff_density_max 0.420
_refine_diff_density_min -0.430
_refine_diff_density_rms 0.057
_refine_ls_extinction_method none
_refine_ls_goodness_of_fit_ref 1.029
_refine_ls_hydrogen_treatment constr
_refine_ls_matrix_type full
_refine_ls_number_parameters 375
_refine_ls_number_reflns 6177
_refine_ls_number_restraints 0
_refine_ls_restrained_S_all 1.029
_refine_ls_R_factor_all 0.0531
_refine_ls_R_factor_gt 0.0393
_refine_ls_shift/su_max 0.001
_refine_ls_shift/su_mean 0.000
_refine_ls_structure_factor_coef Fsqd
_refine_ls_weighting_details 'calc w=1/[\s^2^(Fo^2^)+(0.0440P)^2^+1.3622P] where P=(Fo^2^+2Fc^2^)/3'
_refine_ls_weighting_scheme calc
_refine_ls_wR_factor_gt 0.0906
_refine_ls_wR_factor_ref 0.0982
_reflns_number_gt 4962
_reflns_number_total 6177
_reflns_threshold_expression >2sigma(I)
_cod_data_source_file b921532h.txt
_cod_data_source_block 3
_cod_original_cell_volume 2704.5(13)
_cod_original_sg_symbol_H-M P2/c
_cod_database_code 7238146

loop_
_symmetry_equiv_pos_as_xyz
'x, y, z'
'-x, y, -z+1/2'
'-x, -y, -z'
'x, -y, z-1/2'

loop_
_atom_site_label
_atom_site_type_symbol
_atom_site_fract_x
_atom_site_fract_y
_atom_site_fract_z
_atom_site_U_iso_or_equiv
_atom_site_adp_type
_atom_site_occupancy
_atom_site_symmetry_multiplicity
_atom_site_calc_flag
_atom_site_refinement_flags
Co1 Co -0.449356(16) -0.33170(4) -0.475575(12) 0.02983(9) Uani 1 1 d .
F1 F -0.07984(9) -1.2342(3) -0.56459(7) 0.0643(5) Uani 1 1 d .
F2 F -0.17985(10) -1.2998(2) -0.55138(7) 0.0607(4) Uani 1 1 d .
F3 F -0.09578(9) -1.0744(3) -0.49622(7) 0.0665(5) Uani 1 1 d .
F4 F -0.19120(10) -0.7487(2) -0.66586(8) 0.0604(4) Uani 1 1 d .
F5 F -0.08110(9) -0.8147(2) -0.56804(8) 0.0667(5) Uani 1 1 d .
F6 F -0.11089(10) -0.9716(2) -0.65555(9) 0.0683(5) Uani 1 1 d .
F7 F 0.06948(12) 0.5879(2) -0.26071(12) 0.0895(6) Uani 1 1 d .
F8 F -0.05665(11) 0.5265(3) -0.34559(11) 0.0929(7) Uani 1 1 d .
F9 F 0.04599(11) 0.3538(3) -0.32493(9) 0.0717(5) Uani 1 1 d .
O1 O -0.38610(10) -0.5253(2) -0.50396(8) 0.0474(4) Uani 1 1 d .
O2 O -0.46858(10) -0.7742(2) -0.54361(9) 0.0474(4) Uani 1 1 d .
O3 O -0.48131(10) -1.2653(3) -0.92697(7) 0.0488(4) Uani 1 1 d .
O4 O -0.39717(11) -1.5137(3) -0.89190(8) 0.0513(4) Uani 1 1 d .
O5 O -0.34934(9) -0.1525(2) -0.43597(7) 0.0372(3) Uani 1 1 d .
O6 O -0.25728(11) -0.3162(3) -0.44428(12) 0.0703(6) Uani 1 1 d .
H6 H -0.2402 -0.3978 -0.4154 0.084 Uiso 1 1 d R
C1 C -0.40519(13) -0.6847(3) -0.53098(10) 0.0372(5) Uani 1 1 d .
C2 C -0.34982(13) -0.7702(3) -0.55043(10) 0.0360(5) Uani 1 1 d .
C3 C -0.28125(17) -0.6773(4) -0.54212(15) 0.0560(7) Uani 1 1 d .
H3A H -0.2679 -0.5600 -0.5227 0.067 Uiso 1 1 calc R
C4 C -0.23200(16) -0.7557(4) -0.56226(14) 0.0542(7) Uani 1 1 d .
H4A H -0.1860 -0.6909 -0.5561 0.065 Uiso 1 1 calc R
C5 C -0.36770(13) -0.9470(3) -0.57804(11) 0.0375(5) Uani 1 1 d .
H5A H -0.4125 -1.0135 -0.5827 0.045 Uiso 1 1 calc R
C6 C -0.31895(13) -1.0242(3) -0.59854(11) 0.0386(5) Uani 1 1 d .
H6A H -0.3319 -1.1420 -0.6176 0.046 Uiso 1 1 calc R
C7 C -0.25090(12) -0.9295(3) -0.59137(10) 0.0347(4) Uani 1 1 d .
C8 C -0.19860(12) -1.0260(3) -0.61452(10) 0.0347(5) Uani 1 1 d .
C9 C -0.13766(14) -1.1601(4) -0.55654(11) 0.0485(6) Uani 1 1 d .
C10 C -0.14488(14) -0.8887(4) -0.62554(13) 0.0477(6) Uani 1 1 d .
C11 C -0.25761(12) -1.1245(3) -0.68324(10) 0.0334(4) Uani 1 1 d .
C12 C -0.24422(13) -1.3034(3) -0.69667(10) 0.0380(5) Uani 1 1 d .
H12A H -0.1991 -1.3723 -0.6627 0.046 Uiso 1 1 calc R
C13 C -0.29799(14) -1.3794(3) -0.76063(10) 0.0393(5) Uani 1 1 d .
H13A H -0.2890 -1.4998 -0.7690 0.047 Uiso 1 1 calc R
C14 C -0.32568(13) -1.0243(3) -0.73530(11) 0.0421(5) Uani 1 1 d .
H14A H -0.3357 -0.9048 -0.7268 0.050 Uiso 1 1 calc R
C15 C -0.37852(13) -1.0997(4) -0.79935(10) 0.0414(5) Uani 1 1 d .
H15A H -0.4231 -1.0305 -0.8338 0.050 Uiso 1 1 calc R
C16 C -0.36493(13) -1.2789(3) -0.81221(10) 0.0349(4) Uani 1 1 d .
C17 C -0.41918(13) -1.3594(3) -0.88246(10) 0.0390(5) Uani 1 1 d .
C21 C -0.27841(13) -0.1728(3) -0.42372(10) 0.0371(5) Uani 1 1 d .
C22 C -0.20988(13) -0.0376(3) -0.38413(11) 0.0361(4) Uani 1 1 d .
C23 C -0.22388(14) 0.1167(3) -0.35699(13) 0.0473(6) Uani 1 1 d .
H23A H -0.2777 0.1397 -0.3669 0.057 Uiso 1 1 calc R
C24 C -0.15860(14) 0.2368(4) -0.31531(14) 0.0500(6) Uani 1 1 d .
H24A H -0.1690 0.3410 -0.2980 0.060 Uiso 1 1 calc R
C25 C -0.12994(13) -0.0657(3) -0.37119(12) 0.0423(5) Uani 1 1 d .
H25A H -0.1205 -0.1648 -0.3912 0.051 Uiso 1 1 calc R
C26 C -0.06458(13) 0.0530(3) -0.32872(12) 0.0436(5) Uani 1 1 d .
H26A H -0.0112 0.0318 -0.3199 0.052 Uiso 1 1 calc R
C27 C -0.07725(13) 0.2033(3) -0.29902(12) 0.0388(5) Uani 1 1 d .
C28 C 0.0000 0.3254(5) -0.2500 0.0438(7) Uani 1 2 d S
C29 C 0.01540(17) 0.4497(4) -0.29531(17) 0.0637(8) Uani 1 1 d .

loop_
_atom_site_aniso_label
_atom_site_aniso_U_11
_atom_site_aniso_U_22
_atom_site_aniso_U_33
_atom_site_aniso_U_23
_atom_site_aniso_U_13
_atom_site_aniso_U_12
Co1 0.02873(14) 0.03438(15) 0.02647(14) 0.00284(11) 0.01539(11) 0.00232(11)
F1 0.0411(7) 0.0875(12) 0.0496(8) -0.0106(8) 0.0160(6) 0.0280(8)
F2 0.0677(10) 0.0601(10) 0.0489(8) 0.0089(7) 0.0290(8) 0.0153(8)
F3 0.0517(8) 0.0919(13) 0.0313(7) -0.0189(7) 0.0076(6) 0.0141(8)
F4 0.0603(9) 0.0530(9) 0.0736(10) -0.0019(8) 0.0408(8) -0.0053(8)
F5 0.0364(7) 0.0852(13) 0.0729(10) -0.0346(9) 0.0270(7) -0.0208(8)
F6 0.0667(10) 0.0779(12) 0.0917(12) -0.0264(9) 0.0636(9) -0.0106(9)
F7 0.0721(11) 0.0401(10) 0.1518(19) 0.0177(11) 0.0594(12) -0.0106(9)
F8 0.0608(10) 0.0699(13) 0.1314(17) 0.0564(12) 0.0432(11) 0.0250(9)
F9 0.0677(10) 0.0712(12) 0.0896(12) 0.0320(10) 0.0521(10) 0.0133(9)
O1 0.0419(8) 0.0500(10) 0.0537(9) -0.0178(8) 0.0287(8) 0.0039(8)
O2 0.0489(9) 0.0463(10) 0.0638(10) -0.0038(8) 0.0417(9) 0.0027(8)
O3 0.0442(9) 0.0626(11) 0.0283(7) -0.0081(7) 0.0131(7) -0.0033(8)
O4 0.0545(10) 0.0567(11) 0.0354(8) -0.0170(8) 0.0204(7) -0.0068(9)
O5 0.0325(7) 0.0358(8) 0.0434(8) -0.0029(6) 0.0211(6) 0.0010(6)
O6 0.0478(10) 0.0630(13) 0.0987(15) -0.0391(11) 0.0399(11) -0.0028(9)
C1 0.0370(10) 0.0431(13) 0.0340(10) -0.0016(9) 0.0212(9) 0.0070(10)
C2 0.0358(10) 0.0393(12) 0.0367(10) -0.0055(9) 0.0225(9) 0.0033(9)
C3 0.0569(14) 0.0495(15) 0.0797(18) -0.0335(13) 0.0492(14) -0.0152(12)
C4 0.0466(13) 0.0551(16) 0.0775(18) -0.0339(14) 0.0449(13) -0.0194(12)
C5 0.0342(10) 0.0395(12) 0.0410(11) -0.0072(9) 0.0223(9) -0.0032(9)
C6 0.0381(10) 0.0357(12) 0.0429(11) -0.0138(9) 0.0230(9) -0.0040(9)
C7 0.0293(9) 0.0407(12) 0.0327(10) -0.0095(9) 0.0163(8) 0.0022(9)
C8 0.0288(9) 0.0402(12) 0.0335(10) -0.0116(9) 0.0164(8) 0.0018(9)
C9 0.0372(11) 0.0632(17) 0.0330(11) -0.0106(11) 0.0119(9) 0.0111(12)
C10 0.0375(11) 0.0589(16) 0.0529(14) -0.0197(12) 0.0289(11) -0.0059(11)
C11 0.0297(9) 0.0405(12) 0.0299(10) -0.0074(8) 0.0164(8) 0.0015(8)
C12 0.0376(10) 0.0394(13) 0.0311(10) -0.0035(9) 0.0153(9) 0.0056(9)
C13 0.0451(12) 0.0360(12) 0.0343(11) -0.0077(9) 0.0205(9) -0.0002(10)
C14 0.0392(11) 0.0422(13) 0.0370(11) -0.0087(9) 0.0163(9) 0.0064(10)
C15 0.0347(10) 0.0497(14) 0.0297(10) -0.0035(9) 0.0116(9) 0.0066(10)
C16 0.0344(10) 0.0425(12) 0.0282(9) -0.0080(8) 0.0177(8) -0.0064(9)
C17 0.0370(10) 0.0527(14) 0.0309(10) -0.0101(10) 0.0212(9) -0.0122(10)
C21 0.0339(10) 0.0398(12) 0.0373(11) -0.0016(9) 0.0195(9) 0.0049(9)
C22 0.0318(10) 0.0362(11) 0.0399(11) -0.0006(9) 0.0195(9) 0.0046(9)
C23 0.0318(10) 0.0465(14) 0.0660(15) -0.0130(11) 0.0287(11) 0.0025(10)
C24 0.0380(11) 0.0390(13) 0.0750(17) -0.0160(12) 0.0328(12) 0.0017(10)
C25 0.0355(11) 0.0428(13) 0.0502(13) -0.0059(10) 0.0249(10) 0.0069(10)
C26 0.0302(10) 0.0433(13) 0.0596(14) -0.0026(11) 0.0263(10) 0.0064(10)
C27 0.0309(10) 0.0311(12) 0.0530(13) 0.0019(9) 0.0225(9) 0.0040(8)
C28 0.0326(14) 0.0299(16) 0.068(2) 0.000 0.0272(15) 0.000
C29 0.0455(14) 0.0399(15) 0.097(2) 0.0207(14) 0.0338(15) 0.0051(12)

loop_
_atom_type_symbol
_atom_type_description
_atom_type_scat_dispersion_real
_atom_type_scat_dispersion_imag
_atom_type_scat_source
C C 0.0033 0.0016 'International Tables Vol C Tables 4.2.6.8 and 6.1.1.4'
H H 0.0000 0.0000 'International Tables Vol C Tables 4.2.6.8 and 6.1.1.4'
Co Co 0.3494 0.9721 'International Tables Vol C Tables 4.2.6.8 and 6.1.1.4'
F F 0.0171 0.0103 'International Tables Vol C Tables 4.2.6.8 and 6.1.1.4'
O O 0.0106 0.0060 'International Tables Vol C Tables 4.2.6.8 and 6.1.1.4'

loop_
_geom_angle_atom_site_label_1
_geom_angle_atom_site_label_2
_geom_angle_atom_site_label_3
_geom_angle
_geom_angle_site_symmetry_1
_geom_angle_site_symmetry_3
O3 Co1 O4 159.45(8) 2_463 4_536
O3 Co1 O2 94.12(8) 2_463 3_444
O4 Co1 O2 90.61(8) 4_536 3_444
O3 Co1 O5 103.19(7) 2_463 .
O4 Co1 O5 94.42(7) 4_536 .
O2 Co1 O5 107.32(7) 3_444 .
O3 Co1 O1 85.53(7) 2_463 .
O4 Co1 O1 83.67(7) 4_536 .
O2 Co1 O1 161.34(7) 3_444 .
O5 Co1 O1 90.86(6) . .
O3 Co1 Co1 82.80(6) 2_463 3_444
O4 Co1 Co1 77.29(6) 4_536 3_444
O2 Co1 Co1 88.95(5) 3_444 3_444
O5 Co1 Co1 161.97(4) . 3_444
O1 Co1 Co1 72.47(5) . 3_444
C1 O1 Co1 133.25(14) . .
C1 O2 Co1 121.20(15) . 3_444
C17 O3 Co1 123.52(16) . 2_443
C17 O4 Co1 130.12(15) . 4_535
C21 O5 Co1 130.97(15) . .
C21 O6 H6 109.0 . .
O2 C1 O1 123.96(19) . .
O2 C1 C2 117.6(2) . .
O1 C1 C2 118.4(2) . .
C3 C2 C5 118.68(19) . .
C3 C2 C1 121.7(2) . .
C5 C2 C1 119.6(2) . .
C2 C3 C4 121.2(2) . .
C2 C3 H3A 119.4 . .
C4 C3 H3A 119.4 . .
C7 C4 C3 120.3(2) . .
C7 C4 H4A 119.8 . .
C3 C4 H4A 119.8 . .
C6 C5 C2 120.0(2) . .
C6 C5 H5A 120.0 . .
C2 C5 H5A 120.0 . .
C5 C6 C7 121.4(2) . .
C5 C6 H6A 119.3 . .
C7 C6 H6A 119.3 . .
C4 C7 C6 118.43(19) . .
C4 C7 C8 123.19(19) . .
C6 C7 C8 118.36(19) . .
C11 C8 C7 110.29(16) . .
C11 C8 C10 106.33(17) . .
C7 C8 C10 112.72(18) . .
C11 C8 C9 113.10(19) . .
C7 C8 C9 106.40(17) . .
C10 C8 C9 108.10(19) . .
F1 C9 F3 106.81(18) . .
F1 C9 F2 107.2(2) . .
F3 C9 F2 106.5(2) . .
F1 C9 C8 113.5(2) . .
F3 C9 C8 111.3(2) . .
F2 C9 C8 111.18(18) . .
F5 C10 F4 106.9(2) . .
F5 C10 F6 106.65(18) . .
F4 C10 F6 106.5(2) . .
F5 C10 C8 113.5(2) . .
F4 C10 C8 111.81(18) . .
F6 C10 C8 111.2(2) . .
C12 C11 C14 118.72(19) . .
C12 C11 C8 123.51(18) . .
C14 C11 C8 117.71(19) . .
C13 C12 C11 120.1(2) . .
C13 C12 H12A 120.0 . .
C11 C12 H12A 120.0 . .
C16 C13 C12 121.0(2) . .
C16 C13 H13A 119.5 . .
C12 C13 H13A 119.5 . .
C15 C14 C11 121.0(2) . .
C15 C14 H14A 119.5 . .
C11 C14 H14A 119.5 . .
C14 C15 C16 119.9(2) . .
C14 C15 H15A 120.1 . .
C16 C15 H15A 120.1 . .
C13 C16 C15 119.33(19) . .
C13 C16 C17 120.1(2) . .
C15 C16 C17 120.4(2) . .
O4 C17 O3 125.7(2) . .
O4 C17 C16 116.7(2) . .
O3 C17 C16 117.7(2) . .
O5 C21 O6 122.5(2) . .
O5 C21 C22 122.79(19) . .
O6 C21 C22 114.69(18) . .
C23 C22 C25 119.0(2) . .
C23 C22 C21 119.87(19) . .
C25 C22 C21 121.1(2) . .
C24 C23 C22 120.6(2) . .
C24 C23 H23A 119.7 . .
C22 C23 H23A 119.7 . .
C23 C24 C27 120.6(2) . .
C23 C24 H24A 119.7 . .
C27 C24 H24A 119.7 . .
C26 C25 C22 120.2(2) . .
C26 C25 H25A 119.9 . .
C22 C25 H25A 119.9 . .
C25 C26 C27 121.08(19) . .
C25 C26 H26A 119.5 . .
C27 C26 H26A 119.5 . .
C26 C27 C24 118.4(2) . .
C26 C27 C28 117.84(18) . .
C24 C27 C28 123.7(2) . .
C29 C28 C29 108.9(3) . 2_554
C29 C28 C27 106.26(15) . .
C29 C28 C27 112.58(13) 2_554 .
C29 C28 C27 112.58(13) . 2_554
C29 C28 C27 106.26(15) 2_554 2_554
C27 C28 C27 110.3(3) . 2_554
F9 C29 F8 106.3(3) . .
F9 C29 F7 107.4(2) . .
F8 C29 F7 107.1(2) . .
F9 C29 C28 111.7(2) . .
F8 C29 C28 111.2(2) . .
F7 C29 C28 112.8(3) . .

loop_
_geom_bond_atom_site_label_1
_geom_bond_atom_site_label_2
_geom_bond_distance
_geom_bond_site_symmetry_2
Co1 O3 1.9752(17) 2_463
Co1 O4 1.9913(16) 4_536
Co1 O2 2.0044(15) 3_444
Co1 O5 2.0488(15) .
Co1 O1 2.1809(15) .
Co1 Co1 2.9150(7) 3_444
F1 C9 1.329(3) .
F2 C9 1.338(3) .
F3 C9 1.338(3) .
F4 C10 1.333(3) .
F5 C10 1.332(3) .
F6 C10 1.339(3) .
F7 C29 1.338(3) .
F8 C29 1.338(3) .
F9 C29 1.328(4) .
O1 C1 1.269(3) .
O2 C1 1.250(3) .
O2 Co1 2.0044(15) 3_444
O3 C17 1.259(3) .
O3 Co1 1.9752(17) 2_443
O4 C17 1.255(3) .
O4 Co1 1.9913(16) 4_535
O5 C21 1.222(2) .
O6 C21 1.300(3) .
O6 H6 0.8200 .
C1 C2 1.498(3) .
C2 C3 1.381(3) .
C2 C5 1.389(3) .
C3 C4 1.387(3) .
C3 H3A 0.9300 .
C4 C7 1.381(3) .
C4 H4A 0.9300 .
C5 C6 1.381(3) .
C5 H5A 0.9300 .
C6 C7 1.389(3) .
C6 H6A 0.9300 .
C7 C8 1.543(3) .
C8 C11 1.543(3) .
C8 C10 1.547(3) .
C8 C9 1.548(3) .
C11 C12 1.389(3) .
C11 C14 1.395(3) .
C12 C13 1.384(3) .
C12 H12A 0.9300 .
C13 C16 1.382(3) .
C13 H13A 0.9300 .
C14 C15 1.382(3) .
C14 H14A 0.9300 .
C15 C16 1.388(3) .
C15 H15A 0.9300 .
C16 C17 1.502(3) .
C21 C22 1.475(3) .
C22 C23 1.385(3) .
C22 C25 1.390(3) .
C23 C24 1.381(3) .
C23 H23A 0.9300 .
C24 C27 1.393(3) .
C24 H24A 0.9300 .
C25 C26 1.380(3) .
C25 H25A 0.9300 .
C26 C27 1.386(3) .
C26 H26A 0.9300 .
C27 C28 1.546(3) .
C28 C29 1.546(3) .
C28 C29 1.546(3) 2_554
C28 C27 1.546(3) 2_554
